data_4348503
loop_
_publ_author_name
'Hinrichsen, Svea'
'Kindjajev, Andrei'
'Adomeit, Sven'
'Krahmer, Jan'
'N\"ather, Christian'
'Tuczek, Felix'

_publ_section_title
;
 Molybdenum(0) Dinitrogen Complexes Supported by Pentadentate Tetrapodal
 Phosphine Ligands: Structure, Synthesis, and Reactivity toward Acids.
;
_journal_issue 17
_journal_name_full 'Inorganic chemistry'
_journal_page_first 8712
_journal_page_last 8722
_journal_paper_doi 10.1021/acs.inorgchem.6b01255
_journal_volume 55
_journal_year 2016
_chemical_formula_sum 'C39 H53 Mo N2 P5'
_chemical_formula_weight 800.62
_space_group_crystal_system monoclinic
_space_group_IT_number 14
_space_group_name_Hall '-P 2yn'
_space_group_name_H-M_alt 'P 1 21/n 1'
_atom_sites_solution_hydrogens geom
_audit_creation_method SHELXL-2014
_cell_angle_alpha 90
_cell_angle_beta 107.059(5)
_cell_angle_gamma 90
_cell_formula_units_Z 4
_cell_length_a 19.1665(14)
_cell_length_b 9.4485(5)
_cell_length_c 21.9647(14)
_cell_measurement_reflns_used 32837
_cell_measurement_temperature 170(2)
_cell_measurement_theta_max 25.003
_cell_measurement_theta_min 1.242
_cell_volume 3802.7(4)
_computing_cell_refinement 'X-Area (STOE, 2010)'
_computing_data_collection 'X-Area (STOE, 2010)'
_computing_data_reduction 'X-Area (STOE, 2010)'
_computing_molecular_graphics 'XP and Diamond'
_computing_publication_material XCIF
_computing_structure_refinement 'SHELXL-2014 (Sheldrick, 2014)'
_computing_structure_solution 'SHELXL-97 (Sheldrick, 2008)'
_diffrn_ambient_temperature 170(2)
_diffrn_measured_fraction_theta_full 0.975
_diffrn_measured_fraction_theta_max 1.000
_diffrn_measurement_device_type 'STOE IPDS-2'
_diffrn_measurement_method 'Omega scans'
_diffrn_radiation_type MoK\a
_diffrn_radiation_wavelength 0.71073
_diffrn_reflns_av_R_equivalents 0.0889
_diffrn_reflns_av_unetI/netI 0.0569
_diffrn_reflns_Laue_measured_fraction_full 0.975
_diffrn_reflns_Laue_measured_fraction_max 1.000
_diffrn_reflns_limit_h_max 22
_diffrn_reflns_limit_h_min -22
_diffrn_reflns_limit_k_max 11
_diffrn_reflns_limit_k_min -11
_diffrn_reflns_limit_l_max 25
_diffrn_reflns_limit_l_min -26
_diffrn_reflns_number 32837
_diffrn_reflns_point_group_measured_fraction_full 0.975
_diffrn_reflns_point_group_measured_fraction_max 1.000
_diffrn_reflns_theta_full 25.242
_diffrn_reflns_theta_max 25.003
_diffrn_reflns_theta_min 1.242
_exptl_absorpt_coefficient_mu 0.586
_exptl_absorpt_correction_T_max 0.9384
_exptl_absorpt_correction_T_min 0.8529
_exptl_absorpt_correction_type numerical
_exptl_absorpt_process_details 'X-Red and X-Shape(STOE, 2008)'
_exptl_crystal_density_diffrn 1.398
_exptl_crystal_description block
_exptl_crystal_F_000 1672
_exptl_crystal_size_max 0.11
_exptl_crystal_size_mid 0.09
_exptl_crystal_size_min 0.07
_refine_diff_density_max 0.645
_refine_diff_density_min -0.573
_refine_diff_density_rms 0.070
_refine_ls_extinction_method none
_refine_ls_goodness_of_fit_ref 1.076
_refine_ls_hydrogen_treatment constr
_refine_ls_matrix_type full
_refine_ls_number_parameters 429
_refine_ls_number_reflns 6707
_refine_ls_number_restraints 0
_refine_ls_restrained_S_all 1.076
_refine_ls_R_factor_all 0.0834
_refine_ls_R_factor_gt 0.0543
_refine_ls_shift/su_max 0.000
_refine_ls_shift/su_mean 0.000
_refine_ls_structure_factor_coef Fsqd
_refine_ls_weighting_details 'w=1/[\s^2^(Fo^2^)+(0.0491P)^2^+0.7082P] where P=(Fo^2^+2Fc^2^)/3'
_refine_ls_weighting_scheme calc
_refine_ls_wR_factor_gt 0.1072
_refine_ls_wR_factor_ref 0.1178
_reflns_Friedel_coverage 0.000
_reflns_number_gt 4910
_reflns_number_total 6707
_reflns_threshold_expression 'I > 2\s(I)'
_cod_data_source_file ic6b01255_si_002.cif
_cod_data_source_block felix136a
_cod_original_sg_symbol_H-M 'P 21/n'
_cod_database_code 4348503
_shelx_space_group_comment
;
The symmetry employed for this shelxl refinement is uniquely defined
by the following loop, which should always be used as a source of
symmetry information in preference to the above space-group names.
They are only intended as comments.
;
_shelxl_version_number 2014-3

loop_
_space_group_symop_operation_xyz
'x, y, z'
'-x+1/2, y+1/2, -z+1/2'
'-x, -y, -z'
'x-1/2, -y-1/2, z-1/2'

loop_
_atom_site_label
_atom_site_type_symbol
_atom_site_fract_x
_atom_site_fract_y
_atom_site_fract_z
_atom_site_U_iso_or_equiv
_atom_site_adp_type
_atom_site_occupancy
_atom_site_site_symmetry_order
_atom_site_calc_flag
_atom_site_refinement_flags_posn
_atom_site_refinement_flags_adp
Mo1 Mo 0.51480(2) 0.38939(4) 0.74805(2) 0.04013(12) Uani 1 1 d . .
N1 N 0.5523(2) 0.1869(5) 0.75868(19) 0.0497(10) Uani 1 1 d . .
N2 N 0.5777(3) 0.0817(5) 0.7681(2) 0.0621(12) Uani 1 1 d . .
P1 P 0.49729(6) 0.39823(13) 0.63297(6) 0.0417(3) Uani 1 1 d . .
C1 C 0.5176(3) 0.5691(5) 0.6010(2) 0.0481(11) Uani 1 1 d . .
H1A H 0.5710 0.5842 0.6161 0.058 Uiso 1 1 calc R U
H1B H 0.5036 0.5614 0.5540 0.058 Uiso 1 1 calc R U
C2 C 0.4803(3) 0.7010(5) 0.6180(2) 0.0502(12) Uani 1 1 d . .
H2A H 0.4849 0.7793 0.5895 0.060 Uiso 1 1 calc R U
H2B H 0.4276 0.6806 0.6095 0.060 Uiso 1 1 calc R U
C3 C 0.5107(3) 0.7505(5) 0.6867(2) 0.0514(12) Uani 1 1 d . .
H3A H 0.4917 0.8467 0.6902 0.062 Uiso 1 1 calc R U
H3B H 0.5644 0.7577 0.6970 0.062 Uiso 1 1 calc R U
P2 P 0.48909(7) 0.63670(12) 0.74697(6) 0.0456(3) Uani 1 1 d . .
C4 C 0.3962(3) 0.7011(5) 0.7390(3) 0.0534(12) Uani 1 1 d . .
H4A H 0.4001 0.7951 0.7597 0.064 Uiso 1 1 calc R U
H4B H 0.3708 0.7149 0.6932 0.064 Uiso 1 1 calc R U
C5 C 0.3487(3) 0.6077(6) 0.7667(3) 0.0596(13) Uani 1 1 d . .
H5A H 0.3060 0.6634 0.7693 0.072 Uiso 1 1 calc R U
H5B H 0.3769 0.5814 0.8107 0.072 Uiso 1 1 calc R U
C6 C 0.3216(3) 0.4731(5) 0.7295(3) 0.0564(13) Uani 1 1 d . .
H6A H 0.3039 0.4979 0.6837 0.068 Uiso 1 1 calc R U
H6B H 0.2792 0.4379 0.7421 0.068 Uiso 1 1 calc R U
P3 P 0.38796(7) 0.32609(13) 0.73881(6) 0.0456(3) Uani 1 1 d . .
C11 C 0.5543(2) 0.2783(5) 0.6013(2) 0.0429(10) Uani 1 1 d . .
C12 C 0.5974(3) 0.3197(5) 0.5633(2) 0.0489(11) Uani 1 1 d . .
H12 H 0.6001 0.4171 0.5534 0.059 Uiso 1 1 calc R U
C13 C 0.6365(3) 0.2218(5) 0.5397(2) 0.0520(12) Uani 1 1 d . .
H13 H 0.6659 0.2529 0.5142 0.062 Uiso 1 1 calc R U
C14 C 0.6331(3) 0.0800(5) 0.5526(2) 0.0521(12) Uani 1 1 d . .
H14 H 0.6594 0.0129 0.5358 0.063 Uiso 1 1 calc R U
C15 C 0.5909(3) 0.0364(5) 0.5904(3) 0.0549(13) Uani 1 1 d . .
H15 H 0.5888 -0.0612 0.6002 0.066 Uiso 1 1 calc R U
C16 C 0.5517(3) 0.1337(5) 0.6142(2) 0.0494(12) Uani 1 1 d . .
H16 H 0.5226 0.1019 0.6398 0.059 Uiso 1 1 calc R U
C21 C 0.4100(3) 0.3730(5) 0.5685(2) 0.0458(11) Uani 1 1 d . .
C22 C 0.4025(3) 0.2933(5) 0.5143(2) 0.0460(11) Uani 1 1 d . .
H22 H 0.4417 0.2344 0.5117 0.055 Uiso 1 1 calc R U
C23 C 0.3392(3) 0.2970(5) 0.4634(2) 0.0536(12) Uani 1 1 d . .
H23 H 0.3349 0.2377 0.4275 0.064 Uiso 1 1 calc R U
C24 C 0.2829(3) 0.3849(6) 0.4642(2) 0.0554(12) Uani 1 1 d . .
H24 H 0.2411 0.3915 0.4281 0.066 Uiso 1 1 calc R U
C25 C 0.2874(3) 0.4637(5) 0.5177(3) 0.0526(12) Uani 1 1 d . .
H25 H 0.2476 0.5219 0.5195 0.063 Uiso 1 1 calc R U
C26 C 0.3506(3) 0.4579(5) 0.5697(2) 0.0506(12) Uani 1 1 d . .
H26 H 0.3533 0.5129 0.6065 0.061 Uiso 1 1 calc R U
C31 C 0.3368(3) 0.2063(5) 0.6743(2) 0.0468(11) Uani 1 1 d . .
C32 C 0.3734(3) 0.0921(5) 0.6581(2) 0.0543(12) Uani 1 1 d . .
H32 H 0.4234 0.0781 0.6807 0.065 Uiso 1 1 calc R U
C33 C 0.3398(3) -0.0014(6) 0.6104(3) 0.0596(13) Uani 1 1 d . .
H33 H 0.3663 -0.0788 0.6006 0.071 Uiso 1 1 calc R U
C34 C 0.2673(3) 0.0180(6) 0.5771(3) 0.0621(14) Uani 1 1 d . .
H34 H 0.2437 -0.0458 0.5440 0.075 Uiso 1 1 calc R U
C35 C 0.2296(3) 0.1292(6) 0.5917(3) 0.0613(14) Uani 1 1 d . .
H35 H 0.1796 0.1422 0.5688 0.074 Uiso 1 1 calc R U
C36 C 0.2638(3) 0.2236(5) 0.6397(3) 0.0540(12) Uani 1 1 d . .
H36 H 0.2370 0.3009 0.6491 0.065 Uiso 1 1 calc R U
C41 C 0.3713(3) 0.2216(5) 0.8047(2) 0.0506(12) Uani 1 1 d . .
C42 C 0.3231(3) 0.2560(6) 0.8390(3) 0.0576(13) Uani 1 1 d . .
H42 H 0.2928 0.3371 0.8270 0.069 Uiso 1 1 calc R U
C43 C 0.3179(3) 0.1755(6) 0.8899(3) 0.0645(15) Uani 1 1 d . .
H43 H 0.2847 0.2020 0.9125 0.077 Uiso 1 1 calc R U
C44 C 0.3606(3) 0.0573(6) 0.9080(3) 0.0674(15) Uani 1 1 d . .
H44 H 0.3575 0.0027 0.9434 0.081 Uiso 1 1 calc R U
C45 C 0.4076(3) 0.0188(6) 0.8745(3) 0.0671(15) Uani 1 1 d . .
H45 H 0.4364 -0.0643 0.8861 0.080 Uiso 1 1 calc R U
C46 C 0.4135(3) 0.1006(6) 0.8237(3) 0.0592(13) Uani 1 1 d . .
H46 H 0.4470 0.0734 0.8015 0.071 Uiso 1 1 calc R U
C51 C 0.5405(3) 0.7313(5) 0.8200(3) 0.0549(13) Uani 1 1 d . .
H51A H 0.5460 0.8310 0.8082 0.066 Uiso 1 1 calc R U
H51B H 0.5103 0.7317 0.8496 0.066 Uiso 1 1 calc R U
C52 C 0.6175(3) 0.6751(5) 0.8571(2) 0.0554(13) Uani 1 1 d . .
C53 C 0.6566(3) 0.7979(6) 0.9005(3) 0.0752(17) Uani 1 1 d . .
H53A H 0.6638 0.8769 0.8741 0.113 Uiso 1 1 calc R U
H53B H 0.7040 0.7652 0.9277 0.113 Uiso 1 1 calc R U
H53C H 0.6266 0.8294 0.9272 0.113 Uiso 1 1 calc R U
C54 C 0.6133(3) 0.5484(6) 0.9004(2) 0.0580(13) Uani 1 1 d . .
H54A H 0.6015 0.5852 0.9384 0.070 Uiso 1 1 calc R U
H54B H 0.6622 0.5043 0.9152 0.070 Uiso 1 1 calc R U
P4 P 0.54590(7) 0.40805(14) 0.86388(6) 0.0506(3) Uani 1 1 d . .
C55 C 0.5876(3) 0.2524(6) 0.9111(3) 0.0632(14) Uani 1 1 d . .
H55A H 0.6146 0.2824 0.9543 0.095 Uiso 1 1 calc R U
H55B H 0.6210 0.2064 0.8911 0.095 Uiso 1 1 calc R U
H55C H 0.5492 0.1855 0.9132 0.095 Uiso 1 1 calc R U
C56 C 0.4814(3) 0.4466(7) 0.9100(3) 0.0709(16) Uani 1 1 d . .
H56A H 0.4416 0.3774 0.8991 0.106 Uiso 1 1 calc R U
H56B H 0.4614 0.5420 0.8996 0.106 Uiso 1 1 calc R U
H56C H 0.5071 0.4409 0.9556 0.106 Uiso 1 1 calc R U
C57 C 0.6636(3) 0.6358(5) 0.8127(2) 0.0540(12) Uani 1 1 d . .
H57A H 0.7155 0.6322 0.8386 0.065 Uiso 1 1 calc R U
H57B H 0.6589 0.7131 0.7813 0.065 Uiso 1 1 calc R U
P5 P 0.64126(7) 0.46680(13) 0.76845(6) 0.0457(3) Uani 1 1 d . .
C58 C 0.7099(3) 0.3468(6) 0.8177(3) 0.0562(13) Uani 1 1 d . .
H58A H 0.7586 0.3875 0.8244 0.084 Uiso 1 1 calc R U
H58B H 0.7071 0.2553 0.7961 0.084 Uiso 1 1 calc R U
H58C H 0.7007 0.3333 0.8589 0.084 Uiso 1 1 calc R U
C59 C 0.6919(3) 0.4999(6) 0.7100(3) 0.0601(13) Uani 1 1 d . .
H59A H 0.7438 0.5130 0.7324 0.090 Uiso 1 1 calc R U
H59B H 0.6728 0.5853 0.6854 0.090 Uiso 1 1 calc R U
H59C H 0.6860 0.4188 0.6811 0.090 Uiso 1 1 calc R U

loop_
_atom_site_aniso_label
_atom_site_aniso_U_11
_atom_site_aniso_U_22
_atom_site_aniso_U_33
_atom_site_aniso_U_23
_atom_site_aniso_U_13
_atom_site_aniso_U_12
Mo1 0.0401(2) 0.0377(2) 0.0418(2) -0.00123(18) 0.01077(16) 0.00095(18)
N1 0.040(2) 0.062(3) 0.047(2) -0.005(2) 0.0121(18) -0.006(2)
N2 0.066(3) 0.051(3) 0.067(3) 0.005(2) 0.016(2) 0.008(2)
P1 0.0410(6) 0.0408(6) 0.0424(7) -0.0012(5) 0.0108(5) 0.0002(5)
C1 0.050(3) 0.042(2) 0.051(3) -0.001(2) 0.011(2) 0.001(2)
C2 0.056(3) 0.040(3) 0.051(3) 0.002(2) 0.012(2) 0.002(2)
C3 0.052(3) 0.042(3) 0.056(3) -0.005(2) 0.009(2) 0.002(2)
P2 0.0474(7) 0.0370(6) 0.0498(7) -0.0040(5) 0.0104(6) 0.0024(5)
C4 0.055(3) 0.038(3) 0.064(3) -0.007(2) 0.014(3) 0.002(2)
C5 0.056(3) 0.057(3) 0.069(4) -0.007(3) 0.023(3) 0.012(3)
C6 0.050(3) 0.055(3) 0.067(3) -0.004(3) 0.022(3) -0.002(2)
P3 0.0435(7) 0.0447(6) 0.0512(7) -0.0010(6) 0.0178(6) 0.0012(5)
C11 0.039(2) 0.045(2) 0.043(3) -0.004(2) 0.009(2) 0.000(2)
C12 0.048(3) 0.050(3) 0.049(3) 0.002(2) 0.014(2) 0.001(2)
C13 0.048(3) 0.059(3) 0.051(3) -0.002(2) 0.018(2) 0.000(2)
C14 0.054(3) 0.047(3) 0.059(3) -0.001(2) 0.022(2) 0.010(2)
C15 0.063(3) 0.045(3) 0.062(3) -0.001(2) 0.026(3) 0.005(2)
C16 0.054(3) 0.048(3) 0.050(3) -0.003(2) 0.022(2) 0.000(2)
C21 0.050(3) 0.041(2) 0.048(3) 0.000(2) 0.017(2) 0.003(2)
C22 0.044(3) 0.048(3) 0.046(3) -0.001(2) 0.013(2) 0.003(2)
C23 0.056(3) 0.049(3) 0.050(3) -0.005(2) 0.006(2) -0.002(2)
C24 0.048(3) 0.063(3) 0.052(3) 0.001(3) 0.010(2) -0.007(3)
C25 0.046(3) 0.053(3) 0.060(3) 0.003(3) 0.018(2) 0.007(2)
C26 0.052(3) 0.050(3) 0.050(3) -0.002(2) 0.016(2) -0.002(2)
C31 0.044(3) 0.045(3) 0.052(3) 0.005(2) 0.017(2) 0.000(2)
C32 0.050(3) 0.054(3) 0.057(3) -0.004(2) 0.013(2) -0.004(2)
C33 0.064(3) 0.050(3) 0.060(3) -0.010(3) 0.011(3) -0.003(3)
C34 0.070(4) 0.057(3) 0.053(3) 0.003(3) 0.009(3) -0.012(3)
C35 0.045(3) 0.073(4) 0.061(3) 0.005(3) 0.007(2) -0.009(3)
C36 0.048(3) 0.054(3) 0.060(3) 0.005(3) 0.016(2) 0.000(2)
C41 0.054(3) 0.045(3) 0.056(3) -0.003(2) 0.020(2) -0.003(2)
C42 0.060(3) 0.058(3) 0.060(3) -0.001(3) 0.026(3) 0.000(3)
C43 0.068(4) 0.066(3) 0.074(4) -0.002(3) 0.043(3) -0.004(3)
C44 0.077(4) 0.065(3) 0.069(4) 0.002(3) 0.034(3) -0.007(3)
C45 0.075(4) 0.056(3) 0.075(4) 0.007(3) 0.031(3) -0.001(3)
C46 0.066(3) 0.055(3) 0.064(3) 0.001(3) 0.031(3) 0.000(3)
C51 0.052(3) 0.051(3) 0.057(3) -0.007(2) 0.009(2) 0.007(2)
C52 0.054(3) 0.053(3) 0.053(3) -0.011(2) 0.006(2) -0.003(2)
C53 0.070(4) 0.069(4) 0.070(4) -0.024(3) -0.006(3) -0.008(3)
C54 0.057(3) 0.063(3) 0.047(3) -0.008(3) 0.004(2) 0.002(3)
P4 0.0519(7) 0.0555(8) 0.0427(7) -0.0033(6) 0.0110(6) 0.0009(6)
C55 0.065(3) 0.065(3) 0.056(3) 0.009(3) 0.012(3) 0.000(3)
C56 0.063(3) 0.100(5) 0.048(3) -0.018(3) 0.014(3) 0.000(3)
C57 0.047(3) 0.049(3) 0.059(3) -0.003(2) 0.004(2) -0.006(2)
P5 0.0407(6) 0.0451(7) 0.0484(7) -0.0001(6) 0.0086(5) -0.0030(5)
C58 0.048(3) 0.058(3) 0.056(3) 0.005(3) 0.006(2) 0.001(2)
C59 0.049(3) 0.067(3) 0.062(3) 0.005(3) 0.013(3) -0.006(3)

loop_
_atom_type_symbol
_atom_type_description
_atom_type_scat_dispersion_real
_atom_type_scat_dispersion_imag
_atom_type_scat_source
C C 0.0033 0.0016 'International Tables Vol C Tables 4.2.6.8 and 6.1.1.4'
H H 0.0000 0.0000 'International Tables Vol C Tables 4.2.6.8 and 6.1.1.4'
N N 0.0061 0.0033 'International Tables Vol C Tables 4.2.6.8 and 6.1.1.4'
P P 0.1023 0.0942 'International Tables Vol C Tables 4.2.6.8 and 6.1.1.4'
Mo Mo -1.6832 0.6857 'International Tables Vol C Tables 4.2.6.8 and 6.1.1.4'

loop_
_geom_angle_atom_site_label_1
_geom_angle_atom_site_label_2
_geom_angle_atom_site_label_3
_geom_angle
N1 Mo1 P2 170.93(11)
N1 Mo1 P4 88.75(12)
P2 Mo1 P4 85.77(5)
N1 Mo1 P5 87.85(11)
P2 Mo1 P5 84.24(4)
P4 Mo1 P5 82.05(5)
N1 Mo1 P1 95.01(12)
P2 Mo1 P1 89.48(4)
P4 Mo1 P1 171.45(5)
P5 Mo1 P1 90.42(4)
N1 Mo1 P3 95.07(11)
P2 Mo1 P3 92.36(4)
P4 Mo1 P3 92.11(5)
P5 Mo1 P3 173.42(5)
P1 Mo1 P3 95.19(4)
N2 N1 Mo1 174.1(4)
C1 P1 C11 100.3(2)
C1 P1 C21 93.7(2)
C11 P1 C21 97.7(2)
C1 P1 Mo1 116.20(16)
C11 P1 Mo1 116.76(15)
C21 P1 Mo1 126.86(15)
C2 C1 P1 116.8(3)
C3 C2 C1 114.9(4)
C2 C3 P2 115.5(3)
C4 P2 C3 98.9(2)
C4 P2 C51 100.2(2)
C3 P2 C51 99.5(2)
C4 P2 Mo1 121.05(16)
C3 P2 Mo1 119.27(16)
C51 P2 Mo1 114.14(17)
C5 C4 P2 116.5(4)
C4 C5 C6 115.0(4)
C5 C6 P3 116.9(4)
C6 P3 C31 100.5(2)
C6 P3 C41 102.5(2)
C31 P3 C41 95.7(2)
C6 P3 Mo1 117.21(17)
C31 P3 Mo1 120.04(15)
C41 P3 Mo1 117.27(17)
C12 C11 C16 117.3(4)
C12 C11 P1 125.1(4)
C16 C11 P1 117.6(3)
C13 C12 C11 121.2(5)
C14 C13 C12 120.7(5)
C13 C14 C15 119.1(5)
C14 C15 C16 120.5(5)
C15 C16 C11 121.2(4)
C22 C21 C26 116.7(4)
C22 C21 P1 124.6(3)
C26 C21 P1 117.8(4)
C21 C22 C23 121.7(4)
C24 C23 C22 120.8(5)
C23 C24 C25 119.3(5)
C24 C25 C26 119.9(5)
C21 C26 C25 121.4(5)
C32 C31 C36 117.0(5)
C32 C31 P3 118.5(4)
C36 C31 P3 124.5(4)
C33 C32 C31 122.3(5)
C32 C33 C34 119.5(5)
C35 C34 C33 119.8(5)
C34 C35 C36 120.5(5)
C35 C36 C31 120.9(5)
C42 C41 C46 116.7(5)
C42 C41 P3 126.2(4)
C46 C41 P3 117.0(4)
C43 C42 C41 121.7(5)
C44 C43 C42 120.4(5)
C45 C44 C43 119.4(5)
C44 C45 C46 120.3(6)
C45 C46 C41 121.4(5)
C52 C51 P2 118.2(3)
C57 C52 C54 110.2(4)
C57 C52 C53 107.8(4)
C54 C52 C53 107.8(4)
C57 C52 C51 112.5(4)
C54 C52 C51 112.0(4)
C53 C52 C51 106.2(4)
C52 C54 P4 116.2(3)
C55 P4 C56 95.6(3)
C55 P4 C54 101.2(3)
C56 P4 C54 96.6(3)
C55 P4 Mo1 117.5(2)
C56 P4 Mo1 125.89(19)
C54 P4 Mo1 115.25(18)
C52 C57 P5 116.9(3)
C58 P5 C59 94.7(2)
C58 P5 C57 102.0(2)
C59 P5 C57 97.5(2)
C58 P5 Mo1 115.14(18)
C59 P5 Mo1 128.13(18)
C57 P5 Mo1 114.73(16)

loop_
_geom_bond_atom_site_label_1
_geom_bond_atom_site_label_2
_geom_bond_distance
Mo1 N1 2.033(5)
Mo1 P2 2.3868(12)
Mo1 P4 2.4433(14)
Mo1 P5 2.4440(13)
Mo1 P1 2.4518(13)
Mo1 P3 2.4536(13)
N1 N2 1.099(5)
P1 C1 1.847(5)
P1 C11 1.847(5)
P1 C21 1.863(5)
C1 C2 1.536(6)
C2 C3 1.524(7)
C3 P2 1.844(5)
P2 C4 1.841(5)
P2 C51 1.848(5)
C4 C5 1.517(7)
C5 C6 1.519(7)
C6 P3 1.853(5)
P3 C31 1.853(5)
P3 C41 1.856(5)
C11 C12 1.392(6)
C11 C16 1.399(6)
C12 C13 1.383(7)
C13 C14 1.375(7)
C14 C15 1.381(7)
C15 C16 1.383(7)
C21 C22 1.381(6)
C21 C26 1.399(6)
C22 C23 1.389(7)
C23 C24 1.365(7)
C24 C25 1.373(7)
C25 C26 1.402(7)
C31 C32 1.388(7)
C31 C36 1.393(7)
C32 C33 1.377(7)
C33 C34 1.379(8)
C34 C35 1.366(8)
C35 C36 1.391(7)
C41 C42 1.391(7)
C41 C46 1.392(7)
C42 C43 1.380(7)
C43 C44 1.371(8)
C44 C45 1.370(8)
C45 C46 1.388(7)
C51 C52 1.555(7)
C52 C57 1.541(7)
C52 C54 1.546(7)
C52 C53 1.549(7)
C54 P4 1.860(5)
P4 C55 1.842(5)
P4 C56 1.849(6)
C57 P5 1.854(5)
P5 C58 1.830(5)
P5 C59 1.849(5)
